data_7712594
loop_
_publ_author_name
'Gomes, Pedro T.'
'Fialho, Carina B.'
'Cruz, Tiago Carpinteiro'
'Rodrigues, Ana I.'
'Calhorda, Maria Jos\'e'
'Vieira Ferreira, Lu\'is Filipe Filipe'
'Pander, Piotr Henryk'
'Dias, Fernando B.'
'Morgado, Jorge'
'Ma\,canita, Ant\'onio L.'

_publ_section_title
;
 9-Borafluoren-9-yl and diphenylboron tetracoordinate complexes of F- and
 Cl-substituted 8-quinolinolato ligands: synthesis, molecular and
 electronic structures, fluorescence and application in OLED devices
;
_journal_name_full 'Dalton Transactions'
_journal_paper_doi 10.1039/D3DT00496A
_journal_year 2023
_chemical_formula_moiety 'C21 H12 B Cl2 N O'
_chemical_formula_sum 'C21 H12 B Cl2 N O'
_chemical_formula_weight 376.03
_space_group_crystal_system monoclinic
_space_group_IT_number 14
_space_group_name_Hall '-P 2yn'
_space_group_name_H-M_alt 'P 1 21/n 1'
_atom_sites_solution_hydrogens geom
_audit_creation_method SHELXL-2018/3
_audit_update_record
;
2023-01-06 deposited with the CCDC.	2023-03-10 downloaded from the CCDC.
;
_cell_angle_alpha 90
_cell_angle_beta 103.851(5)
_cell_angle_gamma 90
_cell_formula_units_Z 4
_cell_length_a 9.903(2)
_cell_length_b 13.273(2)
_cell_length_c 13.425(3)
_cell_measurement_reflns_used 1383
_cell_measurement_temperature 150
_cell_measurement_theta_max 23.94
_cell_measurement_theta_min 2.31
_cell_volume 1713.3(6)
_computing_cell_refinement 'Bruker SAINT'
_computing_data_collection 'Bruker APEX2'
_computing_data_reduction 'Bruker SAINT'
_computing_molecular_graphics enCIFer
_computing_publication_material ORTEP
_computing_structure_refinement 'SHELXL-2018/3 (Sheldrick, 2018)'
_computing_structure_solution 'SHELXL-2018/3 (Sheldrick, 2018)'
_diffrn_ambient_temperature 150
_diffrn_measured_fraction_theta_full 0.962
_diffrn_measured_fraction_theta_max 0.953
_diffrn_measurement_device_type 'Bruker APEX-II CCD'
_diffrn_measurement_method '\f and \w scans'
_diffrn_radiation_type MoK\a
_diffrn_radiation_wavelength 0.71073
_diffrn_reflns_av_R_equivalents 0.0566
_diffrn_reflns_av_unetI/netI 0.0699
_diffrn_reflns_Laue_measured_fraction_full 0.962
_diffrn_reflns_Laue_measured_fraction_max 0.953
_diffrn_reflns_limit_h_max 12
_diffrn_reflns_limit_h_min -12
_diffrn_reflns_limit_k_max 15
_diffrn_reflns_limit_k_min -10
_diffrn_reflns_limit_l_max 11
_diffrn_reflns_limit_l_min -16
_diffrn_reflns_number 7789
_diffrn_reflns_point_group_measured_fraction_full 0.962
_diffrn_reflns_point_group_measured_fraction_max 0.953
_diffrn_reflns_theta_full 25.242
_diffrn_reflns_theta_max 25.821
_diffrn_reflns_theta_min 2.190
_exptl_absorpt_coefficient_mu 0.388
_exptl_absorpt_correction_type none
_exptl_crystal_colour yellow
_exptl_crystal_density_diffrn 1.458
_exptl_crystal_description prism
_exptl_crystal_F_000 768
_exptl_crystal_size_max 0.200
_exptl_crystal_size_mid 0.100
_exptl_crystal_size_min 0.100
_refine_diff_density_max 0.263
_refine_diff_density_min -0.284
_refine_diff_density_rms 0.052
_refine_ls_extinction_method none
_refine_ls_goodness_of_fit_ref 0.921
_refine_ls_hydrogen_treatment constr
_refine_ls_matrix_type full
_refine_ls_number_parameters 235
_refine_ls_number_reflns 3145
_refine_ls_number_restraints 0
_refine_ls_restrained_S_all 0.921
_refine_ls_R_factor_all 0.0744
_refine_ls_R_factor_gt 0.0466
_refine_ls_shift/su_max 0.000
_refine_ls_shift/su_mean 0.000
_refine_ls_structure_factor_coef Fsqd
_refine_ls_weighting_details 'w=1/[\s^2^(Fo^2^)+(0.0946P)^2^+0.0560P] where P=(Fo^2^+2Fc^2^)/3'
_refine_ls_weighting_scheme calc
_refine_ls_wR_factor_gt 0.1282
_refine_ls_wR_factor_ref 0.1520
_reflns_Friedel_coverage 0.000
_reflns_number_gt 2187
_reflns_number_total 3145
_reflns_threshold_expression 'I > 2\s(I)'
_cod_data_source_file d3dt00496a3.cif
_cod_data_source_block 3d
_cod_original_cell_volume 1713.4(6)
_cod_original_sg_symbol_H-M 'P 21/n'
_cod_database_code 7712594
_shelx_shelxl_version_number 2018/3
_shelx_space_group_comment
;
The symmetry employed for this shelxl refinement is uniquely defined
by the following loop, which should always be used as a source of
symmetry information in preference to the above space-group names.
They are only intended as comments.
;
_shelx_estimated_absorpt_t_min 0.926
_shelx_estimated_absorpt_t_max 0.962

loop_
_space_group_symop_operation_xyz
'x, y, z'
'-x+1/2, y+1/2, -z+1/2'
'-x, -y, -z'
'x-1/2, -y-1/2, z-1/2'

loop_
_atom_site_label
_atom_site_type_symbol
_atom_site_fract_x
_atom_site_fract_y
_atom_site_fract_z
_atom_site_U_iso_or_equiv
_atom_site_adp_type
_atom_site_occupancy
_atom_site_site_symmetry_order
_atom_site_calc_flag
_atom_site_refinement_flags_posn
_atom_site_refinement_flags_adp
_atom_site_refinement_flags_occupancy
_atom_site_disorder_assembly
_atom_site_disorder_group
B1 B 0.8990(3) 0.2489(2) 0.5718(3) 0.0359(7) Uani 1 1 d . . . . .
C1 C 0.8134(3) 0.33221(19) 0.4953(2) 0.0355(6) Uani 1 1 d . . . . .
C2 C 0.7162(3) 0.4036(2) 0.5066(2) 0.0428(7) Uani 1 1 d . . . . .
H2 H 0.697688 0.413691 0.570585 0.051 Uiso 1 1 calc R U . . .
C3 C 0.6461(3) 0.4603(2) 0.4233(3) 0.0494(8) Uani 1 1 d . . . . .
H3 H 0.580774 0.507915 0.431493 0.059 Uiso 1 1 calc R U . . .
C4 C 0.6736(3) 0.4458(2) 0.3283(3) 0.0506(8) Uani 1 1 d . . . . .
H4 H 0.625459 0.483223 0.272469 0.061 Uiso 1 1 calc R U . . .
C5 C 0.7726(3) 0.3758(2) 0.3149(2) 0.0457(7) Uani 1 1 d . . . . .
H5 H 0.791589 0.366601 0.250919 0.055 Uiso 1 1 calc R U . . .
C6 C 0.8417(3) 0.32050(19) 0.3985(2) 0.0330(6) Uani 1 1 d . . . . .
C7 C 0.9456(3) 0.23976(19) 0.4014(2) 0.0355(6) Uani 1 1 d . . . . .
C8 C 0.9969(3) 0.2035(2) 0.3209(2) 0.0465(7) Uani 1 1 d . . . . .
H8 H 0.968218 0.231584 0.255812 0.056 Uiso 1 1 calc R U . . .
C9 C 1.0918(3) 0.1245(2) 0.3388(3) 0.0538(9) Uani 1 1 d . . . . .
H9 H 1.126310 0.099475 0.285037 0.065 Uiso 1 1 calc R U . . .
C10 C 1.1351(3) 0.0831(2) 0.4345(3) 0.0542(8) Uani 1 1 d . . . . .
H10 H 1.199901 0.031080 0.445879 0.065 Uiso 1 1 calc R U . . .
C11 C 1.0824(3) 0.1189(2) 0.5145(3) 0.0466(7) Uani 1 1 d . . . . .
H11 H 1.111202 0.089733 0.579054 0.056 Uiso 1 1 calc R U . . .
C12 C 0.9870(3) 0.19765(19) 0.4999(2) 0.0351(6) Uani 1 1 d . . . . .
C13 C 1.0873(3) 0.3593(2) 0.7063(2) 0.0383(6) Uani 1 1 d . . . . .
H13 H 1.126366 0.387307 0.656219 0.046 Uiso 1 1 calc R U . . .
C14 C 1.1365(3) 0.3867(2) 0.8084(2) 0.0416(7) Uani 1 1 d . . . . .
H14 H 1.209243 0.432671 0.825644 0.050 Uiso 1 1 calc R U . . .
C15 C 1.0813(3) 0.34837(19) 0.8842(2) 0.0393(7) Uani 1 1 d . . . . .
H15 H 1.115591 0.368019 0.952017 0.047 Uiso 1 1 calc R U . . .
C16 C 0.9713(3) 0.27842(19) 0.8581(2) 0.0340(6) Uani 1 1 d . . . . .
C17 C 0.8979(3) 0.2284(2) 0.9215(2) 0.0394(7) Uani 1 1 d . . . . .
C18 C 0.7947(3) 0.1607(2) 0.8823(2) 0.0424(7) Uani 1 1 d . . . . .
H18 H 0.747702 0.129560 0.926114 0.051 Uiso 1 1 calc R U . . .
C19 C 0.7581(3) 0.1372(2) 0.7767(2) 0.0365(6) Uani 1 1 d . . . . .
C20 C 0.8243(2) 0.18406(19) 0.7111(2) 0.0322(6) Uani 1 1 d . . . . .
C21 C 0.9289(3) 0.25294(18) 0.7544(2) 0.0308(6) Uani 1 1 d . . . . .
N1 N 0.9848(2) 0.29335(15) 0.68032(17) 0.0313(5) Uani 1 1 d . . . . .
O1 O 0.80583(18) 0.17449(13) 0.61035(14) 0.0379(5) Uani 1 1 d . . . . .
Cl1 Cl 0.93819(10) 0.25557(7) 1.05098(6) 0.0650(3) Uani 1 1 d . . . . .
Cl2 Cl 0.62782(8) 0.05048(6) 0.73136(7) 0.0528(3) Uani 1 1 d . . . . .

loop_
_atom_site_aniso_label
_atom_site_aniso_U_11
_atom_site_aniso_U_22
_atom_site_aniso_U_33
_atom_site_aniso_U_23
_atom_site_aniso_U_13
_atom_site_aniso_U_12
B1 0.0408(16) 0.0398(18) 0.0257(16) 0.0000(13) 0.0052(13) -0.0064(13)
C1 0.0388(14) 0.0362(15) 0.0304(15) -0.0033(12) 0.0060(11) -0.0089(11)
C2 0.0465(15) 0.0435(17) 0.0382(17) -0.0048(13) 0.0099(13) -0.0027(13)
C3 0.0465(16) 0.0434(17) 0.056(2) -0.0008(15) 0.0082(15) -0.0007(13)
C4 0.0528(18) 0.0473(19) 0.047(2) 0.0158(15) 0.0027(15) -0.0001(14)
C5 0.0493(16) 0.0505(18) 0.0363(17) 0.0097(14) 0.0083(13) -0.0056(14)
C6 0.0370(13) 0.0344(14) 0.0272(14) 0.0028(11) 0.0070(11) -0.0092(11)
C7 0.0399(14) 0.0381(15) 0.0284(15) -0.0025(12) 0.0081(12) -0.0105(11)
C8 0.0531(17) 0.0579(19) 0.0315(17) -0.0032(14) 0.0162(14) -0.0094(14)
C9 0.0546(18) 0.056(2) 0.059(2) -0.0195(17) 0.0293(17) -0.0111(15)
C10 0.0553(18) 0.0412(17) 0.069(3) -0.0097(17) 0.0209(18) 0.0015(14)
C11 0.0556(17) 0.0395(16) 0.0438(18) 0.0016(13) 0.0099(14) 0.0020(13)
C12 0.0392(14) 0.0324(14) 0.0324(15) -0.0022(12) 0.0058(11) -0.0064(11)
C13 0.0369(13) 0.0383(16) 0.0382(16) 0.0013(13) 0.0063(12) -0.0051(11)
C14 0.0392(14) 0.0379(16) 0.0416(18) -0.0019(13) -0.0021(13) -0.0047(12)
C15 0.0420(14) 0.0384(15) 0.0307(15) -0.0056(12) -0.0048(12) 0.0041(12)
C16 0.0372(14) 0.0361(14) 0.0266(15) 0.0006(11) 0.0032(11) 0.0077(11)
C17 0.0434(15) 0.0489(17) 0.0255(15) 0.0045(12) 0.0071(12) 0.0107(13)
C18 0.0429(15) 0.0513(18) 0.0356(17) 0.0116(14) 0.0145(13) 0.0050(13)
C19 0.0357(13) 0.0368(15) 0.0367(16) 0.0047(12) 0.0082(12) 0.0008(11)
C20 0.0339(13) 0.0347(15) 0.0259(14) 0.0013(11) 0.0031(10) 0.0003(10)
C21 0.0348(13) 0.0317(14) 0.0257(14) 0.0037(11) 0.0067(11) 0.0035(10)
N1 0.0352(11) 0.0301(11) 0.0270(12) 0.0014(9) 0.0045(9) -0.0008(9)
O1 0.0467(10) 0.0407(11) 0.0254(10) -0.0035(8) 0.0070(8) -0.0098(8)
Cl1 0.0711(6) 0.0979(7) 0.0253(4) -0.0026(4) 0.0104(4) 0.0056(5)
Cl2 0.0485(4) 0.0512(5) 0.0581(6) 0.0071(4) 0.0113(4) -0.0143(3)

loop_
_atom_type_symbol
_atom_type_description
_atom_type_scat_dispersion_real
_atom_type_scat_dispersion_imag
_atom_type_scat_source
C C 0.0033 0.0016 'International Tables Vol C Tables 4.2.6.8 and 6.1.1.4'
H H 0.0000 0.0000 'International Tables Vol C Tables 4.2.6.8 and 6.1.1.4'
B B 0.0013 0.0007 'International Tables Vol C Tables 4.2.6.8 and 6.1.1.4'
N N 0.0061 0.0033 'International Tables Vol C Tables 4.2.6.8 and 6.1.1.4'
O O 0.0106 0.0060 'International Tables Vol C Tables 4.2.6.8 and 6.1.1.4'
Cl Cl 0.1484 0.1585 'International Tables Vol C Tables 4.2.6.8 and 6.1.1.4'

loop_
_geom_angle_atom_site_label_1
_geom_angle_atom_site_label_2
_geom_angle_atom_site_label_3
_geom_angle
_geom_angle_site_symmetry_1
_geom_angle_site_symmetry_3
_geom_angle_publ_flag
O1 B1 C12 113.1(2) . . ?
O1 B1 C1 113.2(2) . . ?
C12 B1 C1 100.8(2) . . ?
O1 B1 N1 99.3(2) . . ?
C12 B1 N1 117.1(2) . . ?
C1 B1 N1 114.1(2) . . ?
C2 C1 C6 118.4(3) . . ?
C2 C1 B1 132.6(3) . . ?
C6 C1 B1 108.9(2) . . ?
C1 C2 C3 120.6(3) . . ?
C1 C2 H2 119.7 . . ?
C3 C2 H2 119.7 . . ?
C4 C3 C2 119.9(3) . . ?
C4 C3 H3 120.1 . . ?
C2 C3 H3 120.1 . . ?
C3 C4 C5 120.9(3) . . ?
C3 C4 H4 119.6 . . ?
C5 C4 H4 119.6 . . ?
C6 C5 C4 118.5(3) . . ?
C6 C5 H5 120.7 . . ?
C4 C5 H5 120.7 . . ?
C5 C6 C1 121.7(3) . . ?
C5 C6 C7 127.9(3) . . ?
C1 C6 C7 110.3(2) . . ?
C8 C7 C12 121.1(3) . . ?
C8 C7 C6 127.8(3) . . ?
C12 C7 C6 111.0(2) . . ?
C7 C8 C9 119.1(3) . . ?
C7 C8 H8 120.4 . . ?
C9 C8 H8 120.4 . . ?
C10 C9 C8 120.8(3) . . ?
C10 C9 H9 119.6 . . ?
C8 C9 H9 119.6 . . ?
C9 C10 C11 119.9(3) . . ?
C9 C10 H10 120.1 . . ?
C11 C10 H10 120.1 . . ?
C12 C11 C10 121.2(3) . . ?
C12 C11 H11 119.4 . . ?
C10 C11 H11 119.4 . . ?
C11 C12 C7 117.9(3) . . ?
C11 C12 B1 133.2(3) . . ?
C7 C12 B1 108.7(2) . . ?
N1 C13 C14 120.0(3) . . ?
N1 C13 H13 120.0 . . ?
C14 C13 H13 120.0 . . ?
C15 C14 C13 122.0(3) . . ?
C15 C14 H14 119.0 . . ?
C13 C14 H14 119.0 . . ?
C14 C15 C16 119.0(3) . . ?
C14 C15 H15 120.5 . . ?
C16 C15 H15 120.5 . . ?
C21 C16 C17 114.4(2) . . ?
C21 C16 C15 116.0(3) . . ?
C17 C16 C15 129.7(3) . . ?
C18 C17 C16 121.5(3) . . ?
C18 C17 Cl1 119.7(2) . . ?
C16 C17 Cl1 118.8(2) . . ?
C17 C18 C19 121.3(3) . . ?
C17 C18 H18 119.3 . . ?
C19 C18 H18 119.3 . . ?
C20 C19 C18 119.9(2) . . ?
C20 C19 Cl2 120.6(2) . . ?
C18 C19 Cl2 119.4(2) . . ?
O1 C20 C19 130.0(2) . . ?
O1 C20 C21 113.2(2) . . ?
C19 C20 C21 116.8(2) . . ?
N1 C21 C16 123.8(2) . . ?
N1 C21 C20 110.1(2) . . ?
C16 C21 C20 126.1(2) . . ?
C13 N1 C21 119.3(2) . . ?
C13 N1 B1 133.3(2) . . ?
C21 N1 B1 107.4(2) . . ?
C20 O1 B1 109.7(2) . . ?

loop_
_geom_bond_atom_site_label_1
_geom_bond_atom_site_label_2
_geom_bond_distance
_geom_bond_site_symmetry_2
_geom_bond_publ_flag
B1 O1 1.524(4) . ?
B1 C12 1.599(4) . ?
B1 C1 1.606(4) . ?
B1 N1 1.613(4) . ?
C1 C2 1.385(4) . ?
C1 C6 1.402(4) . ?
C2 C3 1.388(4) . ?
C2 H2 0.9300 . ?
C3 C4 1.380(5) . ?
C3 H3 0.9300 . ?
C4 C5 1.393(4) . ?
C4 H4 0.9300 . ?
C5 C6 1.379(4) . ?
C5 H5 0.9300 . ?
C6 C7 1.480(4) . ?
C7 C8 1.386(4) . ?
C7 C12 1.403(4) . ?
C8 C9 1.390(4) . ?
C8 H8 0.9300 . ?
C9 C10 1.369(5) . ?
C9 H9 0.9300 . ?
C10 C11 1.386(5) . ?
C10 H10 0.9300 . ?
C11 C12 1.390(4) . ?
C11 H11 0.9300 . ?
C13 N1 1.322(3) . ?
C13 C14 1.389(4) . ?
C13 H13 0.9300 . ?
C14 C15 1.363(4) . ?
C14 H14 0.9300 . ?
C15 C16 1.410(4) . ?
C15 H15 0.9300 . ?
C16 C21 1.395(4) . ?
C16 C17 1.411(4) . ?
C17 C18 1.368(4) . ?
C17 Cl1 1.726(3) . ?
C18 C19 1.412(4) . ?
C18 H18 0.9300 . ?
C19 C20 1.367(4) . ?
C19 Cl2 1.727(3) . ?
C20 O1 1.327(3) . ?
C20 C21 1.400(4) . ?
C21 N1 1.359(3) . ?

loop_
_geom_torsion_atom_site_label_1
_geom_torsion_atom_site_label_2
_geom_torsion_atom_site_label_3
_geom_torsion_atom_site_label_4
_geom_torsion
_geom_torsion_site_symmetry_1
_geom_torsion_site_symmetry_2
_geom_torsion_site_symmetry_3
_geom_torsion_site_symmetry_4
_geom_torsion_publ_flag
O1 B1 C1 C2 58.6(4) . . . . ?
C12 B1 C1 C2 179.6(3) . . . . ?
N1 B1 C1 C2 -54.0(4) . . . . ?
O1 B1 C1 C6 -116.4(2) . . . . ?
C12 B1 C1 C6 4.6(3) . . . . ?
N1 B1 C1 C6 131.0(2) . . . . ?
C6 C1 C2 C3 1.6(4) . . . . ?
B1 C1 C2 C3 -173.0(3) . . . . ?
C1 C2 C3 C4 -0.2(4) . . . . ?
C2 C3 C4 C5 -0.9(5) . . . . ?
C3 C4 C5 C6 0.6(4) . . . . ?
C4 C5 C6 C1 0.8(4) . . . . ?
C4 C5 C6 C7 177.2(2) . . . . ?
C2 C1 C6 C5 -1.9(4) . . . . ?
B1 C1 C6 C5 173.9(2) . . . . ?
C2 C1 C6 C7 -178.9(2) . . . . ?
B1 C1 C6 C7 -3.1(3) . . . . ?
C5 C6 C7 C8 0.9(4) . . . . ?
C1 C6 C7 C8 177.6(3) . . . . ?
C5 C6 C7 C12 -176.8(3) . . . . ?
C1 C6 C7 C12 -0.1(3) . . . . ?
C12 C7 C8 C9 -0.5(4) . . . . ?
C6 C7 C8 C9 -178.1(2) . . . . ?
C7 C8 C9 C10 -0.4(4) . . . . ?
C8 C9 C10 C11 1.1(5) . . . . ?
C9 C10 C11 C12 -1.0(5) . . . . ?
C10 C11 C12 C7 0.1(4) . . . . ?
C10 C11 C12 B1 174.0(3) . . . . ?
C8 C7 C12 C11 0.6(4) . . . . ?
C6 C7 C12 C11 178.6(2) . . . . ?
C8 C7 C12 B1 -174.7(2) . . . . ?
C6 C7 C12 B1 3.3(3) . . . . ?
O1 B1 C12 C11 -57.8(4) . . . . ?
C1 B1 C12 C11 -179.0(3) . . . . ?
N1 B1 C12 C11 56.6(4) . . . . ?
O1 B1 C12 C7 116.5(2) . . . . ?
C1 B1 C12 C7 -4.7(3) . . . . ?
N1 B1 C12 C7 -129.1(2) . . . . ?
N1 C13 C14 C15 -0.7(4) . . . . ?
C13 C14 C15 C16 0.3(4) . . . . ?
C14 C15 C16 C21 0.9(4) . . . . ?
C14 C15 C16 C17 179.8(3) . . . . ?
C21 C16 C17 C18 0.2(4) . . . . ?
C15 C16 C17 C18 -178.7(3) . . . . ?
C21 C16 C17 Cl1 -178.64(19) . . . . ?
C15 C16 C17 Cl1 2.4(4) . . . . ?
C16 C17 C18 C19 0.6(4) . . . . ?
Cl1 C17 C18 C19 179.5(2) . . . . ?
C17 C18 C19 C20 -1.4(4) . . . . ?
C17 C18 C19 Cl2 179.5(2) . . . . ?
C18 C19 C20 O1 -179.2(2) . . . . ?
Cl2 C19 C20 O1 -0.1(4) . . . . ?
C18 C19 C20 C21 1.2(4) . . . . ?
Cl2 C19 C20 C21 -179.75(19) . . . . ?
C17 C16 C21 N1 179.1(2) . . . . ?
C15 C16 C21 N1 -1.8(4) . . . . ?
C17 C16 C21 C20 -0.4(4) . . . . ?
C15 C16 C21 C20 178.7(2) . . . . ?
O1 C20 C21 N1 0.4(3) . . . . ?
C19 C20 C21 N1 -179.9(2) . . . . ?
O1 C20 C21 C16 180.0(2) . . . . ?
C19 C20 C21 C16 -0.3(4) . . . . ?
C14 C13 N1 C21 -0.1(4) . . . . ?
C14 C13 N1 B1 176.8(3) . . . . ?
C16 C21 N1 C13 1.4(4) . . . . ?
C20 C21 N1 C13 -179.0(2) . . . . ?
C16 C21 N1 B1 -176.2(2) . . . . ?
C20 C21 N1 B1 3.4(3) . . . . ?
O1 B1 N1 C13 177.5(2) . . . . ?
C12 B1 N1 C13 55.5(4) . . . . ?
C1 B1 N1 C13 -61.9(4) . . . . ?
O1 B1 N1 C21 -5.3(2) . . . . ?
C12 B1 N1 C21 -127.3(2) . . . . ?
C1 B1 N1 C21 115.3(2) . . . . ?
C19 C20 O1 B1 176.1(3) . . . . ?
C21 C20 O1 B1 -4.3(3) . . . . ?
C12 B1 O1 C20 130.4(2) . . . . ?
C1 B1 O1 C20 -115.7(2) . . . . ?
N1 B1 O1 C20 5.6(3) . . . . ?
